data_2237254
loop_
_publ_author_name
'Zhang, Yuan'

_publ_section_title
;
 Butan-1-aminium tetrachloridoferrate(III)--18-crown-6 (1/1)
;
_journal_coeditor_code XU5660
_journal_issue 1
_journal_name_full 'Acta Crystallographica Section E'
_journal_page_first m38
_journal_paper_doi 10.1107/S160053681204994X
_journal_volume 69
_journal_year 2013
_chemical_formula_iupac '(C4 H12 N) [Fe Cl4], C12 H24 O6'
_chemical_formula_moiety 'C4 H12 N +, Cl4 Fe -, C12 H24 O6'
_chemical_formula_sum 'C16 H36 Cl4 Fe N O6'
_chemical_formula_weight 536.11
_chemical_name_common
;
Butan-1-aminium tetrachloridoferrate(III)--18-crown-6 (1/1)
;
_chemical_name_systematic
;
Butan-1-aminium tetrachloridoferrate(III)--1,4,7,10,13,16-
hexaoxacyclooctadecane (1/1)
;
_space_group_IT_number 62
_symmetry_cell_setting orthorhombic
_symmetry_space_group_name_Hall '-P 2ac 2n'
_symmetry_space_group_name_H-M 'P n m a'
_atom_sites_solution_hydrogens geom
_atom_sites_solution_primary direct
_atom_sites_solution_secondary difmap
_audit_creation_method SHELXL-97
_cell_angle_alpha 90.00
_cell_angle_beta 90.00
_cell_angle_gamma 90.00
_cell_formula_units_Z 4
_cell_length_a 9.3109(19)
_cell_length_b 11.431(2)
_cell_length_c 24.718(5)
_cell_measurement_reflns_used 3160
_cell_measurement_temperature 293(2)
_cell_measurement_theta_max 27.480
_cell_measurement_theta_min 2.3755
_cell_volume 2630.8(9)
_computing_cell_refinement 'CrystalClear (Rigaku, 2005)'
_computing_data_collection 'CrystalClear (Rigaku, 2005)'
_computing_data_reduction 'CrystalClear (Rigaku, 2005)'
_computing_molecular_graphics 'SHELXTL (Sheldrick, 2008)'
_computing_publication_material 'SHELXTL (Sheldrick, 2008)'
_computing_structure_refinement 'SHELXL97 (Sheldrick, 2008)'
_computing_structure_solution 'SHELXS97 (Sheldrick, 2008)'
_diffrn_ambient_temperature 293(2)
_diffrn_detector_area_resol_mean 13.6612
_diffrn_measured_fraction_theta_full 0.998
_diffrn_measured_fraction_theta_max 0.998
_diffrn_measurement_device_type 'Rigaku SCXmini'
_diffrn_measurement_method CCD_Profile_fitting
_diffrn_radiation_monochromator graphite
_diffrn_radiation_source 'fine-focus sealed tube'
_diffrn_radiation_type MoK\a
_diffrn_radiation_wavelength 0.71073
_diffrn_reflns_av_R_equivalents 0.0899
_diffrn_reflns_av_sigmaI/netI 0.0553
_diffrn_reflns_limit_h_max 12
_diffrn_reflns_limit_h_min -12
_diffrn_reflns_limit_k_max 14
_diffrn_reflns_limit_k_min -14
_diffrn_reflns_limit_l_max 32
_diffrn_reflns_limit_l_min -32
_diffrn_reflns_number 24682
_diffrn_reflns_theta_full 27.48
_diffrn_reflns_theta_max 27.48
_diffrn_reflns_theta_min 3.05
_exptl_absorpt_coefficient_mu 1.007
_exptl_absorpt_correction_T_max 0.820
_exptl_absorpt_correction_T_min 0.665
_exptl_absorpt_correction_type multi-scan
_exptl_absorpt_process_details '(<i>CrystalClear</i>; Rigaku, 2005)'
_exptl_crystal_colour colorless
_exptl_crystal_density_diffrn 1.354
_exptl_crystal_density_method 'not measured'
_exptl_crystal_description prism
_exptl_crystal_F_000 1124
_exptl_crystal_size_max 0.40
_exptl_crystal_size_mid 0.30
_exptl_crystal_size_min 0.20
_refine_diff_density_max 0.737
_refine_diff_density_min -0.396
_refine_ls_extinction_method none
_refine_ls_goodness_of_fit_ref 1.041
_refine_ls_hydrogen_treatment constr
_refine_ls_matrix_type full
_refine_ls_number_parameters 142
_refine_ls_number_reflns 3160
_refine_ls_number_restraints 0
_refine_ls_restrained_S_all 1.041
_refine_ls_R_factor_all 0.1500
_refine_ls_R_factor_gt 0.0788
_refine_ls_shift/su_max 0.001
_refine_ls_shift/su_mean 0.000
_refine_ls_structure_factor_coef Fsqd
_refine_ls_weighting_details 'calc w=1/[\s^2^(Fo^2^)+(0.0881P)^2^+3.1745P] where P=(Fo^2^+2Fc^2^)/3'
_refine_ls_weighting_scheme calc
_refine_ls_wR_factor_gt 0.1965
_refine_ls_wR_factor_ref 0.2340
_reflns_number_gt 1649
_reflns_number_total 3160
_reflns_threshold_expression I>2sigma(I)
_cod_data_source_file xu5660.cif
_cod_data_source_block I
_cod_database_code 2237254
_cod_database_fobs_code 2237254

loop_
_symmetry_equiv_pos_as_xyz
'x, y, z'
'-x+1/2, -y, z+1/2'
'x+1/2, -y+1/2, -z+1/2'
'-x, y+1/2, -z'
'-x, -y, -z'
'x-1/2, y, -z-1/2'
'-x-1/2, y-1/2, z-1/2'
'x, -y-1/2, z'

loop_
_atom_site_type_symbol
_atom_site_label
_atom_site_fract_x
_atom_site_fract_y
_atom_site_fract_z
_atom_site_U_iso_or_equiv
_atom_site_adp_type
_atom_site_calc_flag
_atom_site_refinement_flags
_atom_site_occupancy
_atom_site_symmetry_multiplicity
Fe Fe1 0.22073(9) 0.2500 0.88238(3) 0.0713(3) Uani d S 1 2
Cl Cl1 0.4469(2) 0.2500 0.86376(15) 0.1792(13) Uani d S 1 2
Cl Cl2 0.0976(2) 0.2500 0.80773(6) 0.0961(6) Uani d S 1 2
Cl Cl3 0.1710(3) 0.40675(17) 0.92687(8) 0.1835(8) Uani d . 1 1
N N1 0.3475(4) 0.7500 0.65867(15) 0.0562(11) Uani d S 1 2
H H1A 0.3430 0.7500 0.6950 0.084 Uiso d SR 1 2
H H1B 0.3034 0.8143 0.6457 0.084 Uiso d R 1 1
C C8 0.5254(9) 0.7500 0.5846(4) 0.133(3) Uani d S 1 2
H H8A 0.4780 0.6824 0.5700 0.159 Uiso d R 1 1
C C9 0.6662(8) 0.7500 0.5629(4) 0.129(3) Uani d S 1 2
H H9A 0.7139 0.6822 0.5771 0.155 Uiso d R 1 1
C C7 0.4966(7) 0.7500 0.6410(3) 0.131(4) Uani d S 1 2
H H7A 0.5430 0.6822 0.6559 0.157 Uiso d R 1 1
C C10 0.6838(10) 0.7500 0.5070(4) 0.175(5) Uani d S 1 2
H H10A 0.7837 0.7500 0.4973 0.262 Uiso d SR 1 2
H H10B 0.6384 0.6814 0.4925 0.262 Uiso d R 1 1
O O4 0.1585(5) 0.7500 0.56513(17) 0.0986(16) Uani d S 1 2
C C6 0.0868(5) 0.8539(6) 0.54992(19) 0.121(2) Uani d . 1 1
H H6A -0.0039 0.8575 0.5683 0.145 Uiso d R 1 1
H H6B 0.0687 0.8537 0.5117 0.145 Uiso d R 1 1
O O1 0.3486(5) 0.7500 0.77856(16) 0.0929(15) Uani d S 1 2
C C1 0.4203(6) 0.8546(6) 0.79449(19) 0.127(2) Uani d . 1 1
H H1C 0.5134 0.8572 0.7778 0.152 Uiso d R 1 1
H H1D 0.4331 0.8557 0.8330 0.152 Uiso d R 1 1
O O2 0.3379(3) 0.9612(3) 0.71993(14) 0.0964(10) Uani d . 1 1
O O3 0.1868(3) 0.9589(3) 0.62119(14) 0.0938(10) Uani d . 1 1
C C4 0.2686(6) 1.0561(5) 0.6389(3) 0.121(2) Uani d . 1 1
H H4A 0.2304 1.1272 0.6240 0.145 Uiso d R 1 1
H H4B 0.3662 1.0480 0.6270 0.145 Uiso d R 1 1
C C5 0.1737(6) 0.9561(6) 0.5645(2) 0.127(2) Uani d . 1 1
H H5A 0.1275 1.0264 0.5524 0.153 Uiso d R 1 1
H H5B 0.2662 0.9511 0.5475 0.153 Uiso d R 1 1
C C3 0.2649(6) 1.0613(4) 0.6980(3) 0.121(2) Uani d . 1 1
H H3A 0.3112 1.1312 0.7106 0.145 Uiso d R 1 1
H H3B 0.1668 1.0626 0.7100 0.145 Uiso d R 1 1
C C2 0.3375(6) 0.9578(6) 0.7762(2) 0.129(2) Uani d . 1 1
H H2A 0.3783 1.0284 0.7906 0.154 Uiso d R 1 1
H H2B 0.2407 0.9508 0.7891 0.154 Uiso d R 1 1

loop_
_atom_site_aniso_label
_atom_site_aniso_U_11
_atom_site_aniso_U_22
_atom_site_aniso_U_33
_atom_site_aniso_U_12
_atom_site_aniso_U_13
_atom_site_aniso_U_23
Fe1 0.0715(5) 0.0665(5) 0.0757(5) 0.000 -0.0136(4) 0.000
Cl1 0.0628(12) 0.189(3) 0.285(4) 0.000 -0.0184(17) 0.000
Cl2 0.0920(11) 0.1220(14) 0.0744(9) 0.000 -0.0151(9) 0.000
Cl3 0.256(2) 0.1460(13) 0.1486(13) 0.0826(14) -0.0819(13) -0.0772(11)
N1 0.048(2) 0.068(3) 0.053(2) 0.000 0.0015(19) 0.000
C8 0.092(5) 0.148(8) 0.158(8) 0.000 0.039(5) 0.000
C9 0.096(5) 0.128(7) 0.163(8) 0.000 0.046(5) 0.000
C7 0.059(4) 0.239(11) 0.096(5) 0.000 0.013(4) 0.000
C10 0.132(7) 0.300(16) 0.093(6) 0.000 0.035(6) 0.000
O4 0.075(3) 0.156(4) 0.065(2) 0.000 -0.014(2) 0.000
C6 0.080(3) 0.208(6) 0.075(3) 0.026(4) -0.004(2) 0.049(4)
O1 0.075(3) 0.142(4) 0.061(2) 0.000 -0.016(2) 0.000
C1 0.103(4) 0.205(6) 0.072(3) -0.041(4) -0.021(3) -0.037(4)
O2 0.095(2) 0.078(2) 0.116(2) -0.0204(17) 0.0195(18) -0.0302(18)
O3 0.0780(19) 0.082(2) 0.121(2) 0.0047(16) 0.0201(17) 0.0362(18)
C4 0.105(4) 0.067(3) 0.190(6) 0.014(3) 0.047(4) 0.034(3)
C5 0.100(4) 0.182(5) 0.100(3) 0.035(4) 0.017(3) 0.083(4)
C3 0.094(3) 0.051(3) 0.217(7) -0.011(3) 0.037(4) -0.023(4)
C2 0.111(4) 0.148(5) 0.127(4) -0.039(4) -0.001(3) -0.072(4)

loop_
_atom_type_symbol
_atom_type_description
_atom_type_scat_dispersion_real
_atom_type_scat_dispersion_imag
_atom_type_scat_source
C C 0.0033 0.0016 'International Tables Vol C Tables 4.2.6.8 and 6.1.1.4'
Cl Cl 0.1484 0.1585 'International Tables Vol C Tables 4.2.6.8 and 6.1.1.4'
Fe Fe 0.3463 0.8444 'International Tables Vol C Tables 4.2.6.8 and 6.1.1.4'
N N 0.0061 0.0033 'International Tables Vol C Tables 4.2.6.8 and 6.1.1.4'
O O 0.0106 0.0060 'International Tables Vol C Tables 4.2.6.8 and 6.1.1.4'
H H 0.0000 0.0000 'International Tables Vol C Tables 4.2.6.8 and 6.1.1.4'

loop_
_geom_angle_atom_site_label_1
_geom_angle_atom_site_label_2
_geom_angle_atom_site_label_3
_geom_angle_site_symmetry_1
_geom_angle_site_symmetry_3
_geom_angle
Cl3 Fe1 Cl3 . 8_565 112.68(13)
Cl3 Fe1 Cl1 . . 108.61(8)
Cl3 Fe1 Cl1 8_565 . 108.61(8)
Cl3 Fe1 Cl2 . . 108.69(6)
Cl3 Fe1 Cl2 8_565 . 108.69(6)
Cl1 Fe1 Cl2 . . 109.52(12)
C7 N1 H1A . . 110.2
C7 N1 H1B . . 109.1
H1A N1 H1B . . 109.5
C9 C8 C7 . . 123.1(8)
C9 C8 H8A . . 106.4
C7 C8 H8A . . 106.5
C10 C9 C8 . . 119.0(9)
C10 C9 H9A . . 107.9
C8 C9 H9A . . 106.9
C8 C7 N1 . . 118.4(6)
C8 C7 H7A . . 106.9
N1 C7 H7A . . 108.3
C9 C10 H10A . . 111.2
C9 C10 H10B . . 108.6
H10A C10 H10B . . 109.5
C6 O4 C6 8_575 . 114.4(6)
O4 C6 C5 . . 110.1(4)
O4 C6 H6A . . 109.0
C5 C6 H6A . . 109.6
O4 C6 H6B . . 110.1
C5 C6 H6B . . 109.9
H6A C6 H6B . . 108.2
C1 O1 C1 . 8_575 114.1(6)
O1 C1 C2 . . 109.9(4)
O1 C1 H1C . . 109.3
C2 C1 H1C . . 108.3
O1 C1 H1D . . 110.1
C2 C1 H1D . . 110.9
H1C C1 H1D . . 108.3
C2 O2 C3 . . 113.4(5)
C5 O3 C4 . . 111.9(4)
O3 C4 C3 . . 109.1(4)
O3 C4 H4A . . 110.3
C3 C4 H4A . . 109.9
O3 C4 H4B . . 109.8
C3 C4 H4B . . 109.4
H4A C4 H4B . . 108.3
O3 C5 C6 . . 108.2(4)
O3 C5 H5A . . 109.2
C6 C5 H5A . . 110.0
O3 C5 H5B . . 111.1
C6 C5 H5B . . 109.9
H5A C5 H5B . . 108.4
O2 C3 C4 . . 109.5(4)
O2 C3 H3A . . 109.2
C4 C3 H3A . . 110.3
O2 C3 H3B . . 110.2
C4 C3 H3B . . 109.3
H3A C3 H3B . . 108.3
O2 C2 C1 . . 109.0(5)
O2 C2 H2A . . 110.3
C1 C2 H2A . . 110.5
O2 C2 H2B . . 109.7
C1 C2 H2B . . 108.7
H2A C2 H2B . . 108.5

loop_
_geom_bond_atom_site_label_1
_geom_bond_atom_site_label_2
_geom_bond_site_symmetry_2
_geom_bond_distance
Fe1 Cl3 . 2.1528(18)
Fe1 Cl3 8_565 2.1528(18)
Fe1 Cl1 . 2.155(2)
Fe1 Cl2 . 2.1723(18)
N1 C7 . 1.456(8)
N1 H1A . 0.9000
N1 H1B . 0.9001
C8 C9 . 1.416(10)
C8 C7 . 1.419(10)
C8 H8A . 0.9600
C9 C10 . 1.392(12)
C9 H9A . 0.9600
C7 H7A . 0.9600
C10 H10A . 0.9601
C10 H10B . 0.9601
O4 C6 8_575 1.413(6)
O4 C6 . 1.413(6)
C6 C5 . 1.466(9)
C6 H6A . 0.9600
C6 H6B . 0.9599
O1 C1 . 1.425(6)
O1 C1 8_575 1.425(6)
C1 C2 . 1.480(9)
C1 H1C . 0.9600
C1 H1D . 0.9601
O2 C2 . 1.391(6)
O2 C3 . 1.437(6)
O3 C5 . 1.406(6)
O3 C4 . 1.416(7)
C4 C3 . 1.463(9)
C4 H4A . 0.9601
C4 H4B . 0.9600
C5 H5A . 0.9600
C5 H5B . 0.9600
C3 H3A . 0.9599
C3 H3B . 0.9600
C2 H2A . 0.9601
C2 H2B . 0.9601

loop_
_geom_hbond_atom_site_label_D
_geom_hbond_atom_site_label_H
_geom_hbond_atom_site_label_A
_geom_hbond_distance_DH
_geom_hbond_distance_HA
_geom_hbond_distance_DA
_geom_hbond_angle_DHA
N1 H1A O1 0.90 2.07 2.963(5) 176
N1 H1B O3 0.90 2.07 2.966(4) 175
